data_1551866
loop_
_publ_author_name
'Muthukumar, P.'
'Moon, Dohyun'
'Anthony, Philip Philip'

_publ_section_title
;
 Copper Coordination Polymer Electrocatalyst for Strong Hydrogen Evolution
 Reaction Activity in Neutral Medium: Influence of Coordination
 Environment and Network Structure
;
_journal_name_full 'Catalysis Science &amp; Technology'
_journal_paper_doi 10.1039/C9CY00759H
_journal_year 2019
_chemical_formula_moiety 'C34 H25 Cu3 N6 O16, C6 H13 N2, 0.5(H2 O)'
_chemical_formula_sum 'C40 H39 Cu3 N8 O16.5'
_chemical_formula_weight 1086.41
_space_group_crystal_system monoclinic
_space_group_IT_number 13
_space_group_name_Hall '-P 2yc'
_space_group_name_H-M_alt 'P 1 2/c 1'
_symmetry_space_group_name_Hall '-P 2yc'
_symmetry_space_group_name_H-M 'P 1 2/c 1'
_atom_sites_solution_hydrogens mixed
_audit_creation_method SHELXL-2017/1
_audit_update_record
;
2019-01-08 deposited with the CCDC.    2019-06-24 downloaded from the CCDC.
;
_cell_angle_alpha 90
_cell_angle_beta 91.86(3)
_cell_angle_gamma 90
_cell_formula_units_Z 4
_cell_length_a 16.471(3)
_cell_length_b 13.801(3)
_cell_length_c 18.659(4)
_cell_measurement_reflns_used 128315
_cell_measurement_temperature 100(2)
_cell_measurement_theta_max 33.749
_cell_measurement_theta_min 0.344
_cell_volume 4239.3(15)
_computing_cell_refinement '<i>HKL3000sm</i>(Otwinowski & Minor, 1997)'
_computing_data_collection '<i>PAL BL2D-SMDC Program</i>(Shin et. al, 2016)'
_computing_data_reduction '<i>HKL3000sm</i>(Otwinowski & Minor, 1997)'
_computing_molecular_graphics '<i>DIAMOND 4</i>(Putz & Brandenburg, 2014)'
_computing_publication_material '<i>enCifer 1.6</i>'
_computing_structure_refinement '<i>SHELXL-2017</i> (Sheldrick, 2015)'
_computing_structure_solution '<i>SHELXT-2014</i> (Sheldrick, 2015)'
_diffrn_ambient_temperature 100(2)
_diffrn_measured_fraction_theta_full 0.976
_diffrn_measured_fraction_theta_max 0.965
_diffrn_measurement_device_type 'ADSC Q210 CCD area detector'
_diffrn_measurement_method 'omega scan'
_diffrn_radiation_type synchrotron
_diffrn_radiation_wavelength 0.600
_diffrn_reflns_av_R_equivalents 0.0473
_diffrn_reflns_av_unetI/netI 0.0406
_diffrn_reflns_Laue_measured_fraction_full 0.976
_diffrn_reflns_Laue_measured_fraction_max 0.965
_diffrn_reflns_limit_h_max 22
_diffrn_reflns_limit_h_min -22
_diffrn_reflns_limit_k_max 19
_diffrn_reflns_limit_k_min -19
_diffrn_reflns_limit_l_max 26
_diffrn_reflns_limit_l_min -26
_diffrn_reflns_number 43339
_diffrn_reflns_point_group_measured_fraction_full 0.976
_diffrn_reflns_point_group_measured_fraction_max 0.965
_diffrn_reflns_theta_full 21.100
_diffrn_reflns_theta_max 25.000
_diffrn_reflns_theta_min 1.625
_diffrn_source 'PLSII 2D bending magnet'
_exptl_absorpt_coefficient_mu 0.997
_exptl_absorpt_correction_T_max 1.000
_exptl_absorpt_correction_T_min 0.938
_exptl_absorpt_correction_type empirical
_exptl_absorpt_process_details '<i>HKL3000sm Scalepack(Otwinowski & Minor, 1997)</i>'
_exptl_crystal_colour blue
_exptl_crystal_density_diffrn 1.702
_exptl_crystal_description block
_exptl_crystal_F_000 2216
_exptl_crystal_size_max 0.211
_exptl_crystal_size_mid 0.195
_exptl_crystal_size_min 0.098
_refine_diff_density_max 3.099
_refine_diff_density_min -1.340
_refine_diff_density_rms 0.164
_refine_ls_extinction_method none
_refine_ls_goodness_of_fit_ref 1.066
_refine_ls_hydrogen_treatment mixed
_refine_ls_matrix_type full
_refine_ls_number_parameters 612
_refine_ls_number_reflns 12000
_refine_ls_number_restraints 84
_refine_ls_restrained_S_all 1.084
_refine_ls_R_factor_all 0.0649
_refine_ls_R_factor_gt 0.0518
_refine_ls_shift/su_max 0.001
_refine_ls_shift/su_mean 0.000
_refine_ls_structure_factor_coef Fsqd
_refine_ls_weighting_details 'w=1/[\s^2^(Fo^2^)+(0.1166P)^2^+3.7669P] where P=(Fo^2^+2Fc^2^)/3'
_refine_ls_weighting_scheme calc
_refine_ls_wR_factor_gt 0.1653
_refine_ls_wR_factor_ref 0.1736
_reflns_Friedel_coverage 0.000
_reflns_number_gt 9536
_reflns_number_total 12000
_reflns_threshold_expression 'I > 2\s(I)'
_cod_data_source_file c9cy00759h2.cif
_cod_data_source_block SPA200
_cod_depositor_comments
;

2022-11-07
Z value and formula fixed to values more according to usual
chemical conventions.                 miguel
;
_cod_original_formula_sum 'C80 H78 Cu6 N16 O33'
_cod_original_formula_weight 2172.82
_cod_original_formula_moiety ' 2(C34 H25 Cu3 N6 O16), 2(C6 H13 N2), H2 O'
_cod_original_formula_units_Z 2
_cod_database_code 1551866
_shelx_shelxl_version_number 2017/1
_shelx_space_group_comment
;
The symmetry employed for this shelxl refinement is uniquely defined
by the following loop, which should always be used as a source of
symmetry information in preference to the above space-group names.
They are only intended as comments.
;
_shelx_estimated_absorpt_t_min 0.817
_shelx_estimated_absorpt_t_max 0.909

loop_
_space_group_symop_operation_xyz
'x, y, z'
'-x, y, -z+1/2'
'-x, -y, -z'
'x, -y, z-1/2'

loop_
_atom_site_label
_atom_site_type_symbol
_atom_site_fract_x
_atom_site_fract_y
_atom_site_fract_z
_atom_site_U_iso_or_equiv
_atom_site_adp_type
_atom_site_occupancy
_atom_site_site_symmetry_order
_atom_site_calc_flag
_atom_site_refinement_flags_posn
_atom_site_refinement_flags_adp
_atom_site_refinement_flags_occupancy
Cu1A Cu 0.32562(2) 0.15773(2) 0.51219(2) 0.01258(10) Uani 1 1 d . . .
O1A O 0.38596(13) 0.17882(15) 0.42152(11) 0.0133(4) Uani 1 1 d . . .
O2A O 0.50985(14) 0.16707(17) 0.37536(12) 0.0196(5) Uani 1 1 d . . .
O3A O 0.30234(14) 0.12202(18) 0.61312(12) 0.0213(5) Uani 1 1 d . . .
O4A O 0.36336(17) 0.0649(2) 0.71425(13) 0.0292(6) Uani 1 1 d . . .
N1A N 0.43278(15) 0.11985(17) 0.54421(13) 0.0120(4) Uani 1 1 d . . .
C1A C 0.46375(18) 0.1603(2) 0.42505(15) 0.0128(5) Uani 1 1 d . . .
C2A C 0.49317(17) 0.12846(19) 0.49909(15) 0.0120(5) Uani 1 1 d . . .
C3A C 0.57254(19) 0.1103(2) 0.52198(16) 0.0170(6) Uani 1 1 d . . .
H3A H 0.616313 0.116443 0.490368 0.020 Uiso 1 1 calc R U .
C4A C 0.5856(2) 0.0826(2) 0.59365(18) 0.0219(6) Uani 1 1 d . . .
H4A H 0.639206 0.068546 0.610974 0.026 Uiso 1 1 calc R U .
C5A C 0.5212(2) 0.0755(2) 0.63981(17) 0.0206(6) Uani 1 1 d . . .
H5A H 0.530100 0.057938 0.688667 0.025 Uiso 1 1 calc R U .
C6A C 0.4442(2) 0.0947(2) 0.61251(16) 0.0157(5) Uani 1 1 d . . .
C7A C 0.3647(2) 0.0927(2) 0.65140(17) 0.0202(6) Uani 1 1 d . . .
Cu2B Cu 0.27689(2) 0.54275(3) 0.53564(2) 0.01571(10) Uani 1 1 d . . .
O1B O 0.23506(13) 0.24311(15) 0.48487(13) 0.0175(4) Uani 1 1 d . . .
O2B O 0.30193(14) 0.37344(16) 0.52760(14) 0.0216(5) Uani 1 1 d . . .
O3B O 0.17356(13) 0.67161(14) 0.54798(12) 0.0140(4) Uani 1 1 d . . .
O4B O 0.07470(15) 0.71266(16) 0.46942(14) 0.0243(5) Uani 1 1 d . . .
O5B O 0.28239(14) 0.52454(17) 0.64276(13) 0.0211(5) Uani 1 1 d . . .
O6B O 0.37208(19) 0.5302(2) 0.73508(17) 0.0393(7) Uani 1 1 d . . .
O7B O 0.30422(17) 0.58933(19) 0.43704(15) 0.0291(6) Uani 1 1 d . . .
O8B O 0.4031(2) 0.6550(2) 0.37456(19) 0.0487(9) Uani 1 1 d . . .
N1B N 0.17368(15) 0.48838(17) 0.49571(13) 0.0122(4) Uani 1 1 d . . .
N2B N 0.38588(17) 0.58407(19) 0.55416(18) 0.0223(6) Uani 1 1 d . . .
C1B C 0.24214(18) 0.3330(2) 0.49857(17) 0.0153(6) Uani 1 1 d . . .
C2B C 0.17032(17) 0.39438(19) 0.47582(16) 0.0133(5) Uani 1 1 d . . .
C3B C 0.10516(19) 0.3588(2) 0.43427(18) 0.0171(6) Uani 1 1 d . . .
H3B H 0.102702 0.292057 0.421983 0.021 Uiso 1 1 calc R U .
C4B C 0.04392(19) 0.4213(2) 0.41094(18) 0.0186(6) Uani 1 1 d . . .
H4B H -0.000844 0.398163 0.382440 0.022 Uiso 1 1 calc R U .
C5B C 0.04943(18) 0.5186(2) 0.43017(17) 0.0155(5) Uani 1 1 d . . .
H5B H 0.009253 0.563604 0.413887 0.019 Uiso 1 1 calc R U .
C6B C 0.11466(18) 0.5487(2) 0.47356(16) 0.0130(5) Uani 1 1 d . . .
C7B C 0.12067(18) 0.6530(2) 0.49779(16) 0.0143(5) Uani 1 1 d . . .
C8B C 0.3540(2) 0.5377(2) 0.6716(2) 0.0255(7) Uani 1 1 d . . .
C9B C 0.4180(2) 0.5680(2) 0.6188(2) 0.0256(7) Uani 1 1 d . . .
C10B C 0.5015(2) 0.5787(3) 0.6316(3) 0.0330(9) Uani 1 1 d . . .
H10B H 0.526225 0.566990 0.677450 0.040 Uiso 1 1 calc R U .
C11B C 0.5465(2) 0.6075(3) 0.5735(3) 0.0387(11) Uani 1 1 d . . .
H11B H 0.603585 0.614912 0.580279 0.046 Uiso 1 1 calc R U .
C12B C 0.5120(2) 0.6257(3) 0.5062(3) 0.0344(10) Uani 1 1 d . . .
H12B H 0.543697 0.646545 0.467423 0.041 Uiso 1 1 calc R U .
C13B C 0.4291(2) 0.6120(2) 0.4983(2) 0.0279(8) Uani 1 1 d . . .
C14B C 0.3768(3) 0.6208(3) 0.4302(2) 0.0329(9) Uani 1 1 d . . .
Cu3C Cu 0.14918(2) 0.80644(2) 0.57516(2) 0.01022(9) Uani 1 1 d . . .
O1C O 0.04434(13) 0.77871(15) 0.63022(12) 0.0148(4) Uani 1 1 d . . .
O2C O -0.06819(14) 0.85322(18) 0.66566(14) 0.0225(5) Uani 1 1 d . . .
O3C O 0.22938(13) 0.87738(14) 0.51254(12) 0.0144(4) Uani 1 1 d . . .
O4C O 0.25828(13) 1.02589(15) 0.47173(12) 0.0151(4) Uani 1 1 d . . .
N1C N 0.10202(14) 0.93294(16) 0.57484(13) 0.0103(4) Uani 1 1 d . . .
N2C N 0.22534(15) 0.81068(18) 0.67816(13) 0.0122(4) Uani 1 1 d . . .
C1C C -0.00186(18) 0.8532(2) 0.63773(16) 0.0142(5) Uani 1 1 d . . .
C2C C 0.03174(18) 0.9453(2) 0.60709(16) 0.0138(5) Uani 1 1 d . . .
C3C C -0.0042(2) 1.0370(2) 0.6077(2) 0.0215(6) Uani 1 1 d . . .
H3C H -0.054160 1.047369 0.630582 0.026 Uiso 1 1 calc R U .
C4C C 0.0349(2) 1.1125(2) 0.5739(2) 0.0239(7) Uani 1 1 d . . .
H4C H 0.012319 1.175850 0.574667 0.029 Uiso 1 1 calc R U .
C5C C 0.10715(19) 1.0962(2) 0.53891(18) 0.0181(6) Uani 1 1 d . . .
H5C H 0.133276 1.147229 0.514446 0.022 Uiso 1 1 calc R U .
C6C C 0.14001(17) 1.00353(19) 0.54065(15) 0.0107(5) Uani 1 1 d . . .
C7C C 0.21568(17) 0.96823(19) 0.50535(15) 0.0110(5) Uani 1 1 d . . .
N3C N 0.30904(16) 0.8122(2) 0.79429(14) 0.0170(5) Uani 1 1 d . . .
H3CA H 0.342186 0.812651 0.840152 0.020 Uiso 1 1 calc R U .
C8C C 0.31286(18) 0.8090(2) 0.66287(16) 0.0172(6) Uani 1 1 d . . .
H8CA H 0.326202 0.865725 0.632939 0.021 Uiso 1 1 calc R U .
H8CB H 0.325372 0.749700 0.635547 0.021 Uiso 1 1 calc R U .
C9C C 0.36521(19) 0.8113(3) 0.73257(17) 0.0202(6) Uani 1 1 d . . .
H9CA H 0.400854 0.753622 0.735421 0.024 Uiso 1 1 calc R U .
H9CB H 0.399827 0.869994 0.733863 0.024 Uiso 1 1 calc R U .
C10C C 0.20502(19) 0.7256(2) 0.72284(17) 0.0175(6) Uani 1 1 d . . .
H10A H 0.214408 0.665437 0.695482 0.021 Uiso 1 1 calc R U .
H10C H 0.146797 0.728118 0.734333 0.021 Uiso 1 1 calc R U .
C11C C 0.2566(2) 0.7238(3) 0.79249(18) 0.0225(6) Uani 1 1 d . . .
H11A H 0.221152 0.723288 0.834308 0.027 Uiso 1 1 calc R U .
H11C H 0.290815 0.664772 0.794367 0.027 Uiso 1 1 calc R U .
C12C C 0.20846(18) 0.9003(2) 0.71941(16) 0.0152(5) Uani 1 1 d . . .
H12A H 0.149646 0.904284 0.728410 0.018 Uiso 1 1 calc R U .
H12C H 0.223484 0.957756 0.690925 0.018 Uiso 1 1 calc R U .
C13C C 0.25679(19) 0.9008(2) 0.79130(16) 0.0186(6) Uani 1 1 d . . .
H13A H 0.290981 0.959712 0.795111 0.022 Uiso 1 1 calc R U .
H13B H 0.219150 0.900670 0.831603 0.022 Uiso 1 1 calc R U .
N1 N 0.2517(3) 0.6684(3) 0.2877(2) 0.0448(9) Uani 1 1 d . U .
H1 H 0.305256 0.659569 0.313699 0.054 Uiso 1 1 calc R U .
N2 N 0.1154(4) 0.6923(6) 0.2200(4) 0.0856(16) Uani 1 1 d . U .
C1 C 0.2626(3) 0.6937(3) 0.2105(2) 0.0412(10) Uani 1 1 d . U .
H1A H 0.296935 0.752351 0.207078 0.049 Uiso 1 1 calc R U .
H1B H 0.290253 0.639854 0.186058 0.049 Uiso 1 1 calc R U .
C2 C 0.1829(4) 0.7115(6) 0.1754(4) 0.0740(17) Uani 1 1 d . U .
H2A H 0.180333 0.780045 0.159809 0.089 Uiso 1 1 calc R U .
H2B H 0.177772 0.670544 0.131988 0.089 Uiso 1 1 calc R U .
C3 C 0.2023(5) 0.7438(6) 0.3222(4) 0.089(2) Uani 1 1 d . U .
H3D H 0.231326 0.806609 0.322191 0.107 Uiso 1 1 calc R U .
H3E H 0.192536 0.725618 0.372543 0.107 Uiso 1 1 calc R U .
C4 C 0.1230(6) 0.7523(8) 0.2807(5) 0.115(2) Uani 1 1 d . U .
H4D H 0.078405 0.736794 0.313181 0.138 Uiso 1 1 calc R U .
H4E H 0.115858 0.820450 0.265212 0.138 Uiso 1 1 calc R U .
C5 C 0.2008(3) 0.5751(5) 0.2891(3) 0.0570(13) Uani 1 1 d . U .
H5D H 0.187951 0.559703 0.339336 0.068 Uiso 1 1 calc R U .
H5E H 0.233001 0.520744 0.270271 0.068 Uiso 1 1 calc R U .
C6 C 0.1200(5) 0.5846(7) 0.2437(5) 0.0868(19) Uani 1 1 d . U .
H6A H 0.120563 0.541340 0.201355 0.104 Uiso 1 1 calc R U .
H6B H 0.072819 0.567535 0.272725 0.104 Uiso 1 1 calc R U .
O1S O 0.000000 0.3430(3) 0.250000 0.0265(7) Uani 1 2 d DS T P
H1O1 H -0.020(3) 0.3080(18) 0.2819(14) 0.032 Uiso 1 1 d D U .

loop_
_atom_site_aniso_label
_atom_site_aniso_U_11
_atom_site_aniso_U_22
_atom_site_aniso_U_33
_atom_site_aniso_U_23
_atom_site_aniso_U_13
_atom_site_aniso_U_12
Cu1A 0.01179(19) 0.01124(17) 0.01495(17) -0.00281(12) 0.00431(12) -0.00047(12)
O1A 0.0113(10) 0.0158(10) 0.0131(9) 0.0002(7) 0.0017(7) 0.0000(7)
O2A 0.0176(12) 0.0253(12) 0.0162(10) 0.0021(9) 0.0071(8) 0.0011(9)
O3A 0.0191(12) 0.0290(12) 0.0164(10) -0.0051(9) 0.0076(8) -0.0059(9)
O4A 0.0351(15) 0.0385(15) 0.0143(11) 0.0014(10) 0.0062(10) -0.0124(11)
N1A 0.0151(12) 0.0088(10) 0.0122(11) -0.0010(8) 0.0038(8) -0.0004(8)
C1A 0.0130(14) 0.0113(12) 0.0142(12) -0.0008(9) 0.0019(10) -0.0002(9)
C2A 0.0128(13) 0.0090(12) 0.0143(12) -0.0003(9) 0.0038(10) 0.0010(9)
C3A 0.0180(15) 0.0167(13) 0.0163(13) 0.0005(11) 0.0028(11) 0.0071(11)
C4A 0.0248(17) 0.0211(15) 0.0196(15) 0.0034(12) 0.0008(12) 0.0085(12)
C5A 0.0284(18) 0.0187(14) 0.0147(13) 0.0043(11) 0.0016(11) 0.0067(12)
C6A 0.0237(16) 0.0092(12) 0.0144(13) 0.0001(10) 0.0040(11) -0.0003(10)
C7A 0.0268(17) 0.0187(14) 0.0156(13) -0.0044(11) 0.0088(12) -0.0070(12)
Cu2B 0.01171(19) 0.00995(17) 0.0255(2) -0.00220(13) 0.00120(14) -0.00318(12)
O1B 0.0156(11) 0.0056(9) 0.0318(12) -0.0030(8) 0.0056(8) 0.0010(7)
O2B 0.0123(11) 0.0108(10) 0.0418(14) -0.0048(9) 0.0034(9) -0.0012(8)
O3B 0.0165(11) 0.0063(8) 0.0191(10) -0.0035(7) -0.0017(8) 0.0013(7)
O4B 0.0248(13) 0.0102(10) 0.0371(14) -0.0049(9) -0.0109(10) 0.0063(9)
O5B 0.0181(12) 0.0167(10) 0.0280(12) -0.0008(9) -0.0052(9) 0.0000(8)
O6B 0.0297(16) 0.0506(19) 0.0369(16) -0.0018(14) -0.0118(12) -0.0003(13)
O7B 0.0318(15) 0.0244(13) 0.0318(14) -0.0019(10) 0.0117(11) -0.0112(10)
O8B 0.065(2) 0.0337(17) 0.049(2) -0.0029(14) 0.0310(17) -0.0209(15)
N1B 0.0125(12) 0.0061(10) 0.0183(12) -0.0030(8) 0.0044(9) -0.0009(8)
N2B 0.0157(14) 0.0093(11) 0.0421(17) -0.0080(11) 0.0032(11) -0.0017(9)
C1B 0.0136(14) 0.0065(12) 0.0262(15) -0.0032(10) 0.0090(11) 0.0007(9)
C2B 0.0112(13) 0.0060(11) 0.0230(14) -0.0029(10) 0.0073(10) -0.0013(9)
C3B 0.0152(14) 0.0079(12) 0.0288(16) -0.0070(11) 0.0074(11) -0.0036(10)
C4B 0.0148(15) 0.0157(14) 0.0256(15) -0.0092(11) 0.0048(11) -0.0027(11)
C5B 0.0143(14) 0.0115(12) 0.0210(14) -0.0065(10) 0.0029(10) -0.0004(10)
C6B 0.0136(14) 0.0080(11) 0.0176(13) -0.0037(9) 0.0037(10) -0.0005(9)
C7B 0.0164(14) 0.0069(11) 0.0195(14) -0.0030(10) 0.0012(10) -0.0002(9)
C8B 0.0215(18) 0.0185(15) 0.0361(19) -0.0037(13) -0.0054(14) 0.0023(12)
C9B 0.0148(16) 0.0128(14) 0.049(2) -0.0090(14) -0.0040(14) 0.0013(11)
C10B 0.0198(18) 0.0188(16) 0.060(3) -0.0117(16) -0.0072(16) 0.0012(13)
C11B 0.0184(19) 0.0144(16) 0.084(3) -0.0154(18) 0.0111(19) -0.0040(13)
C12B 0.0236(19) 0.0152(16) 0.065(3) -0.0139(17) 0.0141(18) -0.0062(13)
C13B 0.0215(18) 0.0103(13) 0.053(2) -0.0095(14) 0.0146(15) -0.0059(11)
C14B 0.041(2) 0.0141(15) 0.045(2) -0.0071(14) 0.0164(18) -0.0118(14)
Cu3C 0.01029(18) 0.00394(15) 0.01653(17) -0.00217(11) 0.00192(12) 0.00002(11)
O1C 0.0110(10) 0.0106(9) 0.0230(11) 0.0001(8) 0.0031(8) -0.0023(7)
O2C 0.0115(11) 0.0231(11) 0.0334(13) 0.0009(10) 0.0081(9) -0.0004(8)
O3C 0.0148(10) 0.0078(9) 0.0211(10) -0.0011(7) 0.0054(8) 0.0011(7)
O4C 0.0192(11) 0.0094(9) 0.0171(10) -0.0003(7) 0.0040(8) -0.0019(8)
N1C 0.0093(11) 0.0068(10) 0.0148(11) -0.0015(8) -0.0007(8) 0.0005(8)
N2C 0.0083(11) 0.0146(11) 0.0137(11) -0.0020(8) 0.0025(8) -0.0006(8)
C1C 0.0118(14) 0.0133(12) 0.0176(13) -0.0023(10) -0.0004(10) -0.0028(10)
C2C 0.0099(13) 0.0116(12) 0.0197(14) -0.0027(10) -0.0011(10) 0.0001(9)
C3C 0.0129(15) 0.0161(14) 0.0357(18) -0.0027(12) 0.0036(12) 0.0065(11)
C4C 0.0178(16) 0.0113(13) 0.043(2) 0.0030(13) 0.0016(13) 0.0079(11)
C5C 0.0152(15) 0.0088(12) 0.0301(16) 0.0030(11) -0.0002(12) 0.0025(10)
C6C 0.0094(13) 0.0064(11) 0.0160(12) -0.0011(9) -0.0029(9) 0.0001(9)
C7C 0.0113(13) 0.0082(11) 0.0134(12) -0.0017(9) -0.0020(9) 0.0000(9)
N3C 0.0113(12) 0.0258(13) 0.0139(11) 0.0006(10) 0.0024(9) -0.0015(9)
C8C 0.0096(14) 0.0277(16) 0.0145(13) -0.0018(11) 0.0032(10) 0.0006(11)
C9C 0.0093(14) 0.0367(18) 0.0150(14) 0.0009(12) 0.0041(10) 0.0008(12)
C10C 0.0133(14) 0.0186(14) 0.0205(14) 0.0016(11) 0.0001(10) -0.0011(10)
C11C 0.0204(16) 0.0249(16) 0.0222(15) 0.0068(13) 0.0005(12) -0.0048(12)
C12C 0.0135(14) 0.0166(13) 0.0156(13) -0.0049(10) 0.0009(10) -0.0003(10)
C13C 0.0159(15) 0.0243(15) 0.0156(13) -0.0052(11) 0.0016(10) 0.0003(11)
N1 0.054(2) 0.049(2) 0.0320(18) 0.0075(16) 0.0096(16) 0.0127(17)
N2 0.071(3) 0.116(4) 0.072(3) 0.029(3) 0.020(3) 0.030(3)
C1 0.058(3) 0.035(2) 0.032(2) 0.0108(16) 0.0130(19) -0.0019(19)
C2 0.065(3) 0.103(4) 0.055(3) 0.048(3) 0.013(2) -0.004(3)
C3 0.122(5) 0.083(4) 0.063(4) -0.006(3) 0.012(3) 0.049(4)
C4 0.108(5) 0.139(5) 0.097(5) -0.029(4) -0.009(4) 0.083(4)
C5 0.047(3) 0.074(3) 0.050(3) 0.029(2) 0.011(2) 0.001(2)
C6 0.076(3) 0.099(3) 0.085(3) 0.032(3) 0.000(3) -0.008(3)
O1S 0.035(2) 0.0210(17) 0.0240(18) 0.000 0.0028(15) 0.000

loop_
_atom_type_symbol
_atom_type_description
_atom_type_scat_dispersion_real
_atom_type_scat_dispersion_imag
_atom_type_scat_source
C C 0.0018 0.0011 'International Tables Vol C Tables 4.2.6.8 and 6.1.1.4'
H H 0.0000 0.0000 'International Tables Vol C Tables 4.2.6.8 and 6.1.1.4'
N N 0.0038 0.0023 'International Tables Vol C Tables 4.2.6.8 and 6.1.1.4'
O O 0.0071 0.0042 'International Tables Vol C Tables 4.2.6.8 and 6.1.1.4'
Cu Cu 0.3362 0.9389 'International Tables Vol C Tables 4.2.6.8 and 6.1.1.4'

loop_
_geom_angle_atom_site_label_1
_geom_angle_atom_site_label_2
_geom_angle_atom_site_label_3
_geom_angle
_geom_angle_site_symmetry_3
N1A Cu1A O1B 158.76(10) .
N1A Cu1A O3A 80.89(10) .
O1B Cu1A O3A 103.09(10) .
N1A Cu1A O1A 80.01(10) .
O1B Cu1A O1A 95.00(9) .
O3A Cu1A O1A 160.89(10) .
N1A Cu1A O4C 108.85(9) 1_545
O1B Cu1A O4C 92.08(9) 1_545
O3A Cu1A O4C 90.53(9) 1_545
O1A Cu1A O4C 94.97(8) 1_545
C1A O1A Cu1A 116.11(18) .
C7A O3A Cu1A 115.11(19) .
C6A N1A C2A 123.0(3) .
C6A N1A Cu1A 118.1(2) .
C2A N1A Cu1A 118.6(2) .
O2A C1A O1A 125.4(3) .
O2A C1A C2A 121.8(3) .
O1A C1A C2A 112.8(2) .
N1A C2A C3A 120.5(3) .
N1A C2A C1A 112.3(3) .
C3A C2A C1A 127.2(3) .
C2A C3A C4A 117.3(3) .
C2A C3A H3A 121.4 .
C4A C3A H3A 121.4 .
C5A C4A C3A 120.9(3) .
C5A C4A H4A 119.6 .
C3A C4A H4A 119.6 .
C6A C5A C4A 118.0(3) .
C6A C5A H5A 121.0 .
C4A C5A H5A 121.0 .
N1A C6A C5A 120.4(3) .
N1A C6A C7A 111.4(3) .
C5A C6A C7A 128.2(3) .
O4A C7A O3A 125.6(3) .
O4A C7A C6A 120.1(3) .
O3A C7A C6A 114.3(3) .
N2B Cu2B N1B 166.86(12) .
N2B Cu2B O7B 80.38(13) .
N1B Cu2B O7B 89.53(11) .
N2B Cu2B O5B 81.11(12) .
N1B Cu2B O5B 109.66(10) .
O7B Cu2B O5B 160.50(10) .
N2B Cu2B O2B 98.12(10) .
N1B Cu2B O2B 75.68(9) .
O7B Cu2B O2B 102.22(10) .
O5B Cu2B O2B 86.43(9) .
C1B O1B Cu1A 118.1(2) .
C1B O2B Cu2B 109.43(19) .
C7B O3B Cu3C 103.71(17) .
C8B O5B Cu2B 114.0(2) .
C14B O7B Cu2B 115.9(3) .
C6B N1B C2B 119.4(3) .
C6B N1B Cu2B 119.15(19) .
C2B N1B Cu2B 119.6(2) .
C9B N2B C13B 123.5(3) .
C9B N2B Cu2B 117.6(3) .
C13B N2B Cu2B 117.9(3) .
O2B C1B O1B 126.4(3) .
O2B C1B C2B 118.4(2) .
O1B C1B C2B 115.3(3) .
N1B C2B C3B 121.0(3) .
N1B C2B C1B 116.0(3) .
C3B C2B C1B 122.9(2) .
C4B C3B C2B 119.7(3) .
C4B C3B H3B 120.1 .
C2B C3B H3B 120.1 .
C3B C4B C5B 118.6(3) .
C3B C4B H4B 120.7 .
C5B C4B H4B 120.7 .
C6B C5B C4B 118.8(3) .
C6B C5B H5B 120.6 .
C4B C5B H5B 120.6 .
N1B C6B C5B 122.4(3) .
N1B C6B C7B 117.5(3) .
C5B C6B C7B 120.1(3) .
O4B C7B O3B 125.1(3) .
O4B C7B C6B 118.5(3) .
O3B C7B C6B 116.4(3) .
O6B C8B O5B 125.8(4) .
O6B C8B C9B 120.0(3) .
O5B C8B C9B 114.2(3) .
N2B C9B C10B 120.1(4) .
N2B C9B C8B 111.8(3) .
C10B C9B C8B 128.1(4) .
C11B C10B C9B 116.4(4) .
C11B C10B H10B 121.8 .
C9B C10B H10B 121.8 .
C12B C11B C10B 123.0(4) .
C12B C11B H11B 118.5 .
C10B C11B H11B 118.5 .
C13B C12B C11B 116.5(4) .
C13B C12B H12B 121.7 .
C11B C12B H12B 121.7 .
N2B C13B C12B 120.4(4) .
N2B C13B C14B 112.0(3) .
C12B C13B C14B 127.6(4) .
O8B C14B O7B 124.6(5) .
O8B C14B C13B 122.1(4) .
O7B C14B C13B 113.2(3) .
N1C Cu3C O3B 161.23(10) .
N1C Cu3C O3C 80.25(9) .
O3B Cu3C O3C 99.45(9) .
N1C Cu3C O1C 79.93(9) .
O3B Cu3C O1C 97.64(9) .
O3C Cu3C O1C 159.51(8) .
N1C Cu3C N2C 101.14(10) .
O3B Cu3C N2C 97.52(9) .
O3C Cu3C N2C 97.04(9) .
O1C Cu3C N2C 91.82(9) .
C1C O1C Cu3C 114.25(18) .
C7C O3C Cu3C 114.49(18) .
C7C O4C Cu1A 128.93(19) 1_565
C6C N1C C2C 123.4(2) .
C6C N1C Cu3C 118.20(19) .
C2C N1C Cu3C 118.33(19) .
C8C N2C C10C 109.6(2) .
C8C N2C C12C 108.2(2) .
C10C N2C C12C 108.5(2) .
C8C N2C Cu3C 110.68(18) .
C10C N2C Cu3C 109.14(18) .
C12C N2C Cu3C 110.68(18) .
O2C C1C O1C 125.7(3) .
O2C C1C C2C 120.3(3) .
O1C C1C C2C 114.0(2) .
N1C C2C C3C 119.6(3) .
N1C C2C C1C 113.5(2) .
C3C C2C C1C 126.9(3) .
C4C C3C C2C 118.3(3) .
C4C C3C H3C 120.9 .
C2C C3C H3C 120.9 .
C3C C4C C5C 120.5(3) .
C3C C4C H4C 119.8 .
C5C C4C H4C 119.8 .
C6C C5C C4C 118.4(3) .
C6C C5C H5C 120.8 .
C4C C5C H5C 120.8 .
N1C C6C C5C 119.7(3) .
N1C C6C C7C 112.4(2) .
C5C C6C C7C 127.9(3) .
O4C C7C O3C 125.4(3) .
O4C C7C C6C 120.1(2) .
O3C C7C C6C 114.6(2) .
C11C N3C C13C 109.6(3) .
C11C N3C C9C 110.3(3) .
C13C N3C C9C 110.2(2) .
C11C N3C H3CA 108.9 .
C13C N3C H3CA 108.9 .
C9C N3C H3CA 108.9 .
N2C C8C C9C 111.1(2) .
N2C C8C H8CA 109.4 .
C9C C8C H8CA 109.4 .
N2C C8C H8CB 109.4 .
C9C C8C H8CB 109.4 .
H8CA C8C H8CB 108.0 .
N3C C9C C8C 107.9(2) .
N3C C9C H9CA 110.1 .
C8C C9C H9CA 110.1 .
N3C C9C H9CB 110.1 .
C8C C9C H9CB 110.1 .
H9CA C9C H9CB 108.4 .
N2C C10C C11C 111.2(3) .
N2C C10C H10A 109.4 .
C11C C10C H10A 109.4 .
N2C C10C H10C 109.4 .
C11C C10C H10C 109.4 .
H10A C10C H10C 108.0 .
N3C C11C C10C 108.1(3) .
N3C C11C H11A 110.1 .
C10C C11C H11A 110.1 .
N3C C11C H11C 110.1 .
C10C C11C H11C 110.1 .
H11A C11C H11C 108.4 .
N2C C12C C13C 110.8(2) .
N2C C12C H12A 109.5 .
C13C C12C H12A 109.5 .
N2C C12C H12C 109.5 .
C13C C12C H12C 109.5 .
H12A C12C H12C 108.1 .
N3C C13C C12C 108.1(2) .
N3C C13C H13A 110.1 .
C12C C13C H13A 110.1 .
N3C C13C H13B 110.1 .
C12C C13C H13B 110.1 .
H13A C13C H13B 108.4 .
C3 N1 C1 109.8(4) .
C3 N1 C5 105.8(5) .
C1 N1 C5 107.1(4) .
C3 N1 H1 111.3 .
C1 N1 H1 111.3 .
C5 N1 H1 111.3 .
C4 N2 C2 107.9(8) .
C4 N2 C6 109.4(7) .
C2 N2 C6 108.1(6) .
C2 C1 N1 109.5(4) .
C2 C1 H1A 109.8 .
N1 C1 H1A 109.8 .
C2 C1 H1B 109.8 .
N1 C1 H1B 109.8 .
H1A C1 H1B 108.2 .
N2 C2 C1 114.2(5) .
N2 C2 H2A 108.7 .
C1 C2 H2A 108.7 .
N2 C2 H2B 108.7 .
C1 C2 H2B 108.7 .
H2A C2 H2B 107.6 .
N1 C3 C4 108.2(6) .
N1 C3 H3D 110.1 .
C4 C3 H3D 110.1 .
N1 C3 H3E 110.1 .
C4 C3 H3E 110.1 .
H3D C3 H3E 108.4 .
N2 C4 C3 115.0(6) .
N2 C4 H4D 108.5 .
C3 C4 H4D 108.5 .
N2 C4 H4E 108.5 .
C3 C4 H4E 108.5 .
H4D C4 H4E 107.5 .
N1 C5 C6 112.1(5) .
N1 C5 H5D 109.2 .
C6 C5 H5D 109.2 .
N1 C5 H5E 109.2 .
C6 C5 H5E 109.2 .
H5D C5 H5E 107.9 .
N2 C6 C5 105.6(6) .
N2 C6 H6A 110.6 .
C5 C6 H6A 110.6 .
N2 C6 H6B 110.6 .
C5 C6 H6B 110.6 .
H6A C6 H6B 108.8 .
H1O1 O1S H1O1 110(3) 2

loop_
_geom_bond_atom_site_label_1
_geom_bond_atom_site_label_2
_geom_bond_distance
_geom_bond_site_symmetry_2
Cu1A N1A 1.918(3) .
Cu1A O1B 1.955(2) .
Cu1A O3A 1.996(2) .
Cu1A O1A 2.011(2) .
Cu1A O4C 2.249(2) 1_545
O1A C1A 1.306(4) .
O2A C1A 1.221(4) .
O3A C7A 1.296(4) .
O4A C7A 1.234(4) .
N1A C6A 1.328(4) .
N1A C2A 1.329(4) .
C1A C2A 1.514(4) .
C2A C3A 1.385(4) .
C3A C4A 1.401(4) .
C3A H3A 0.9500 .
C4A C5A 1.391(5) .
C4A H4A 0.9500 .
C5A C6A 1.377(5) .
C5A H5A 0.9500 .
C6A C7A 1.519(4) .
Cu2B N2B 1.904(3) .
Cu2B N1B 1.981(3) .
Cu2B O7B 2.014(3) .
Cu2B O5B 2.014(3) .
Cu2B O2B 2.378(2) .
O1B C1B 1.271(3) .
O2B C1B 1.241(4) .
O3B C7B 1.284(4) .
O3B Cu3C 1.973(2) .
O4B C7B 1.227(4) .
O5B C8B 1.294(4) .
O6B C8B 1.215(5) .
O7B C14B 1.282(5) .
O8B C14B 1.231(5) .
N1B C6B 1.336(4) .
N1B C2B 1.350(3) .
N2B C9B 1.321(5) .
N2B C13B 1.337(5) .
C1B C2B 1.505(4) .
C2B C3B 1.393(4) .
C3B C4B 1.386(5) .
C3B H3B 0.9500 .
C4B C5B 1.393(4) .
C4B H4B 0.9500 .
C5B C6B 1.388(4) .
C5B H5B 0.9500 .
C6B C7B 1.511(4) .
C8B C9B 1.525(6) .
C9B C10B 1.395(5) .
C10B C11B 1.391(7) .
C10B H10B 0.9500 .
C11B C12B 1.384(7) .
C11B H11B 0.9500 .
C12B C13B 1.382(5) .
C12B H12B 0.9500 .
C13B C14B 1.518(6) .
Cu3C N1C 1.911(2) .
Cu3C O3C 2.042(2) .
Cu3C O1C 2.073(2) .
Cu3C N2C 2.261(3) .
O1C C1C 1.289(4) .
O2C C1C 1.226(4) .
O3C C7C 1.280(3) .
O4C C7C 1.244(3) .
N1C C6C 1.332(4) .
N1C C2C 1.333(4) .
N2C C8C 1.479(4) .
N2C C10C 1.484(4) .
N2C C12C 1.488(4) .
C1C C2C 1.507(4) .
C2C C3C 1.398(4) .
C3C C4C 1.387(5) .
C3C H3C 0.9500 .
C4C C5C 1.394(5) .
C4C H4C 0.9500 .
C5C C6C 1.389(4) .
C5C H5C 0.9500 .
C6C C7C 1.509(4) .
N3C C11C 1.494(4) .
N3C C13C 1.496(4) .
N3C C9C 1.500(4) .
N3C H3CA 1.0000 .
C8C C9C 1.537(4) .
C8C H8CA 0.9900 .
C8C H8CB 0.9900 .
C9C H9CA 0.9900 .
C9C H9CB 0.9900 .
C10C C11C 1.530(5) .
C10C H10A 0.9900 .
C10C H10C 0.9900 .
C11C H11A 0.9900 .
C11C H11C 0.9900 .
C12C C13C 1.537(4) .
C12C H12A 0.9900 .
C12C H12C 0.9900 .
C13C H13A 0.9900 .
C13C H13B 0.9900 .
N1 C3 1.481(7) .
N1 C1 1.500(5) .
N1 C5 1.538(7) .
N1 H1 1.0000 .
N2 C4 1.406(11) .
N2 C2 1.435(8) .
N2 C6 1.551(10) .
C1 C2 1.468(8) .
C1 H1A 0.9900 .
C1 H1B 0.9900 .
C2 H2A 0.9900 .
C2 H2B 0.9900 .
C3 C4 1.502(11) .
C3 H3D 0.9900 .
C3 H3E 0.9900 .
C4 H4D 0.9900 .
C4 H4E 0.9900 .
C5 C6 1.560(9) .
C5 H5D 0.9900 .
C5 H5E 0.9900 .
C6 H6A 0.9900 .
C6 H6B 0.9900 .
O1S H1O1 0.840(13) .
O1S H1O1 0.840(13) 2

loop_
_geom_hbond_atom_site_label_D
_geom_hbond_atom_site_label_H
_geom_hbond_atom_site_label_A
_geom_hbond_distance_DH
_geom_hbond_distance_HA
_geom_hbond_distance_DA
_geom_hbond_angle_DHA
_geom_hbond_site_symmetry_A
_geom_hbond_publ_flag
N1 H1 O7B 1.00 2.50 3.090(5) 117.5 . yes
N1 H1 O8B 1.00 1.94 2.935(6) 171.7 . yes
O1S H1O1 O1C 0.840(13) 2.081(17) 2.908(3) 168(5) 3_566 yes
N3C H3CA O1A 1.00 1.66 2.657(3) 171.8 4_566 yes

loop_
_geom_torsion_atom_site_label_1
_geom_torsion_atom_site_label_2
_geom_torsion_atom_site_label_3
_geom_torsion_atom_site_label_4
_geom_torsion
_geom_torsion_site_symmetry_1
Cu1A O1A C1A O2A 178.6(2) .
Cu1A O1A C1A C2A -1.5(3) .
C6A N1A C2A C3A 0.5(4) .
Cu1A N1A C2A C3A 174.1(2) .
C6A N1A C2A C1A -178.6(2) .
Cu1A N1A C2A C1A -5.0(3) .
O2A C1A C2A N1A -176.0(3) .
O1A C1A C2A N1A 4.1(3) .
O2A C1A C2A C3A 5.0(5) .
O1A C1A C2A C3A -175.0(3) .
N1A C2A C3A C4A 0.2(4) .
C1A C2A C3A C4A 179.2(3) .
C2A C3A C4A C5A -1.1(5) .
C3A C4A C5A C6A 1.2(5) .
C2A N1A C6A C5A -0.4(4) .
Cu1A N1A C6A C5A -174.0(2) .
C2A N1A C6A C7A 178.9(2) .
Cu1A N1A C6A C7A 5.2(3) .
C4A C5A C6A N1A -0.5(5) .
C4A C5A C6A C7A -179.6(3) .
Cu1A O3A C7A O4A -178.1(3) .
Cu1A O3A C7A C6A 2.2(3) .
N1A C6A C7A O4A 175.5(3) .
C5A C6A C7A O4A -5.3(5) .
N1A C6A C7A O3A -4.7(4) .
C5A C6A C7A O3A 174.5(3) .
Cu2B O2B C1B O1B 179.0(3) .
Cu2B O2B C1B C2B -0.1(3) .
Cu1A O1B C1B O2B 0.6(4) .
Cu1A O1B C1B C2B 179.76(19) .
C6B N1B C2B C3B -1.8(4) .
Cu2B N1B C2B C3B -166.5(2) .
C6B N1B C2B C1B 175.7(3) .
Cu2B N1B C2B C1B 11.1(3) .
O2B C1B C2B N1B -6.5(4) .
O1B C1B C2B N1B 174.2(3) .
O2B C1B C2B C3B 170.9(3) .
O1B C1B C2B C3B -8.3(4) .
N1B C2B C3B C4B 2.1(4) .
C1B C2B C3B C4B -175.3(3) .
C2B C3B C4B C5B -0.2(5) .
C3B C4B C5B C6B -1.8(5) .
C2B N1B C6B C5B -0.3(4) .
Cu2B N1B C6B C5B 164.4(2) .
C2B N1B C6B C7B 179.4(3) .
Cu2B N1B C6B C7B -15.9(3) .
C4B C5B C6B N1B 2.1(5) .
C4B C5B C6B C7B -177.6(3) .
Cu3C O3B C7B O4B 8.5(4) .
Cu3C O3B C7B C6B -170.4(2) .
N1B C6B C7B O4B 168.7(3) .
C5B C6B C7B O4B -11.5(4) .
N1B C6B C7B O3B -12.3(4) .
C5B C6B C7B O3B 167.4(3) .
Cu2B O5B C8B O6B -179.6(3) .
Cu2B O5B C8B C9B 2.3(4) .
C13B N2B C9B C10B -0.9(5) .
Cu2B N2B C9B C10B 167.3(3) .
C13B N2B C9B C8B 179.6(3) .
Cu2B N2B C9B C8B -12.2(4) .
O6B C8B C9B N2B -172.2(3) .
O5B C8B C9B N2B 6.1(4) .
O6B C8B C9B C10B 8.4(6) .
O5B C8B C9B C10B -173.3(3) .
N2B C9B C10B C11B 0.6(5) .
C8B C9B C10B C11B -180.0(3) .
C9B C10B C11B C12B 0.5(5) .
C10B C11B C12B C13B -1.3(5) .
C9B N2B C13B C12B 0.0(5) .
Cu2B N2B C13B C12B -168.2(2) .
C9B N2B C13B C14B 177.6(3) .
Cu2B N2B C13B C14B 9.5(4) .
C11B C12B C13B N2B 1.1(5) .
C11B C12B C13B C14B -176.2(3) .
Cu2B O7B C14B O8B -177.5(3) .
Cu2B O7B C14B C13B 2.7(4) .
N2B C13B C14B O8B 172.4(4) .
C12B C13B C14B O8B -10.1(6) .
N2B C13B C14B O7B -7.7(4) .
C12B C13B C14B O7B 169.8(3) .
Cu3C O1C C1C O2C 176.8(3) .
Cu3C O1C C1C C2C -2.0(3) .
C6C N1C C2C C3C -1.9(4) .
Cu3C N1C C2C C3C -180.0(2) .
C6C N1C C2C C1C 176.1(3) .
Cu3C N1C C2C C1C -1.9(3) .
O2C C1C C2C N1C -176.3(3) .
O1C C1C C2C N1C 2.6(4) .
O2C C1C C2C C3C 1.5(5) .
O1C C1C C2C C3C -179.6(3) .
N1C C2C C3C C4C 0.3(5) .
C1C C2C C3C C4C -177.4(3) .
C2C C3C C4C C5C 1.6(6) .
C3C C4C C5C C6C -2.0(5) .
C2C N1C C6C C5C 1.5(4) .
Cu3C N1C C6C C5C 179.6(2) .
C2C N1C C6C C7C -176.6(3) .
Cu3C N1C C6C C7C 1.5(3) .
C4C C5C C6C N1C 0.5(5) .
C4C C5C C6C C7C 178.2(3) .
Cu1A O4C C7C O3C -119.3(3) 1_565
Cu1A O4C C7C C6C 61.9(4) 1_565
Cu3C O3C C7C O4C 177.4(2) .
Cu3C O3C C7C C6C -3.7(3) .
N1C C6C C7C O4C -179.4(3) .
C5C C6C C7C O4C 2.7(5) .
N1C C6C C7C O3C 1.6(4) .
C5C C6C C7C O3C -176.3(3) .
C10C N2C C8C C9C -59.3(3) .
C12C N2C C8C C9C 58.9(3) .
Cu3C N2C C8C C9C -179.7(2) .
C11C N3C C9C C8C 59.7(3) .
C13C N3C C9C C8C -61.4(3) .
N2C C8C C9C N3C 1.3(4) .
C8C N2C C10C C11C 57.2(3) .
C12C N2C C10C C11C -60.7(3) .
Cu3C N2C C10C C11C 178.5(2) .
C13C N3C C11C C10C 59.6(3) .
C9C N3C C11C C10C -61.9(3) .
N2C C10C C11C N3C 2.5(4) .
C8C N2C C12C C13C -61.6(3) .
C10C N2C C12C C13C 57.3(3) .
Cu3C N2C C12C C13C 177.00(19) .
C11C N3C C13C C12C -62.8(3) .
C9C N3C C13C C12C 58.8(3) .
N2C C12C C13C N3C 3.1(3) .
C3 N1 C1 C2 -53.1(7) .
C5 N1 C1 C2 61.4(6) .
C4 N2 C2 C1 59.5(9) .
C6 N2 C2 C1 -58.8(9) .
N1 C1 C2 N2 -5.4(9) .
C1 N1 C3 C4 56.8(8) .
C5 N1 C3 C4 -58.5(8) .
C2 N2 C4 C3 -55.0(11) .
C6 N2 C4 C3 62.4(11) .
N1 C3 C4 N2 -2.2(12) .
C3 N1 C5 C6 63.6(7) .
C1 N1 C5 C6 -53.5(6) .
C4 N2 C6 C5 -54.3(8) .
C2 N2 C6 C5 62.9(8) .
N1 C5 C6 N2 -6.7(8) .
